data_7702566
loop_
_publ_author_name
'Schweiger, Scott W.'
'Salberg, Michelle M.'
'Pulvirenti, April L.'
'Freeman, Emily E.'
'Fanwick, Phillip E.'
'Rothwell, Ian P.'

_publ_section_title
;
 Studies of the alkylation of niobium and tantalum halides containing
 2,6-diarylphenoxide ancillary ligation
;
_journal_issue 13
_journal_name_full 'Journal of the Chemical Society, Dalton Transactions'
_journal_page_first 2020
_journal_paper_doi 10.1039/b101722p
_journal_year 2001
_chemical_formula_sum 'C73 H55 Cl2 O2 Ta'
_chemical_formula_weight 1216.11
_space_group_IT_number 2
_space_group_name_Hall '-P 1'
_space_group_name_H-M_alt 'P -1'
_symmetry_cell_setting triclinic
_symmetry_space_group_name_H-M 'P -1'
_atom_type_scat_source 'International Tables for Crystallography (Vol C)'
_audit_creation_date 22-02-00
_audit_creation_method from_MolEN_and_SHELXL
_cell_angle_alpha 96.494(2)
_cell_angle_beta 93.782(2)
_cell_angle_gamma 106.265(2)
_cell_formula_units_Z 2
_cell_length_a 10.6577(4)
_cell_length_b 14.7497(5)
_cell_length_c 19.1650(7)
_cell_measurement_reflns_used 23365
_cell_measurement_temperature 173
_cell_measurement_theta_max 27
_cell_measurement_theta_min 4
_cell_volume 2858.47(18)
_computing_cell_refinement DENZO/SCALEPACK_(Otwinowski,_1996)
_computing_data_collection Collect_(Nonius,_1998)
_computing_data_reduction DENZO/SCALEPACK_(Otwinowski,_1996)
_computing_molecular_graphics
;
ORTEP (Johnson, 1976)
Xtal_GX (Hall, 1995)
PLUTON (Spek, 1991)
;
_computing_publication_material CIF_VAX_MolEN_(Fair,_1990)
_computing_structure_refinement SHELX97_(Sheldrick,_1997)
_computing_structure_solution PATTY_(DIRDIF92,_Beurskins,_1992)
_diffrn_ambient_temperature 173
_diffrn_radiation_type MO-K\a
_diffrn_radiation_wavelength 0.71073
_diffrn_reflns_av_R_equivalents 0.069
_diffrn_reflns_limit_h_max 13
_diffrn_reflns_limit_h_min 0
_diffrn_reflns_limit_k_max 18
_diffrn_reflns_limit_k_min -19
_diffrn_reflns_limit_l_max 24
_diffrn_reflns_limit_l_min -24
_diffrn_reflns_number 23365
_diffrn_reflns_theta_max 27.52
_diffrn_reflns_theta_min 4.00
_exptl_absorpt_coefficient_mu 2.039
_exptl_absorpt_correction_T_max 0.6999
_exptl_absorpt_correction_T_min 0.4625
_exptl_absorpt_correction_type refined_empirical_(Otwinowski_&_Minor,_1996)
_exptl_crystal_colour yellow
_exptl_crystal_density_diffrn 1.41
_exptl_crystal_description plate
_exptl_crystal_F_000 1232
_exptl_crystal_size_max 0.38
_exptl_crystal_size_mid 0.35
_exptl_crystal_size_min 0.17
_refine_diff_density_max 1.75
_refine_diff_density_min -1.46
_refine_ls_extinction_coef 0.54E-02
_refine_ls_extinction_method SHELXL97_(Sheldrick_1997)
_refine_ls_goodness_of_fit_ref 1.029
_refine_ls_hydrogen_treatment H_atoms_riding
_refine_ls_matrix_type full
_refine_ls_number_parameters 704
_refine_ls_number_reflns 12055
_refine_ls_number_restraints 0
_refine_ls_R_factor_gt 0.045
_refine_ls_shift/su_max 0.005
_refine_ls_structure_factor_coef Fsqd
_refine_ls_weighting_details 'w=1/[\s^2^(Fo^2^)+(0.0643P)^2^+2.8702P] where P=(Fo^2^+2Fc^2^)/3'
_refine_ls_weighting_scheme calc
_refine_ls_wR_factor_ref 0.113
_reflns_number_gt 10829
_reflns_number_total 12058
_reflns_threshold_expression >2.0\s(I)
_cod_data_source_file b101722p.txt
_cod_data_source_block SS2127
_cod_depositor_comments
;
The following automatic conversions were performed:

data item '_refine_ls_weighting_scheme' value 'calc ' was changed to
'calc' in accordance with the
/home/saulius/struct/COD-crude-data/automatic-downloads/DataCite-retrospective/RSC/depositions/lib/dictionaries/cif_core.dic
dictionary named 'cif_core.dic' version 2.4.2 last updated on
2011-04-26.

Automatic conversion script
Id: cif_fix_values 6909 2019-04-08 15:41:33Z antanas 
;
_cod_original_cell_volume 2858.5(4)
_cod_original_sg_symbol_H-M 'p -1'
_cod_database_code 7702566

loop_
_symmetry_equiv_pos_as_xyz
'x, y, z'
'-x, -y, -z'

loop_
_atom_site_aniso_label
_atom_site_aniso_U_11
_atom_site_aniso_U_22
_atom_site_aniso_U_33
_atom_site_aniso_U_12
_atom_site_aniso_U_13
_atom_site_aniso_U_23
Ta 0.03284(12) 0.03517(12) 0.02935(11) 0.01552(8) 0.00524(7) 0.01043(8)
Cl(1) 0.0734(10) 0.0664(9) 0.0533(8) 0.0370(8) 0.0174(7) 0.0136(7)
Cl(2) 0.0465(7) 0.0442(7) 0.0501(7) 0.0062(6) -0.0032(6) 0.0090(6)
O(10) 0.0340(16) 0.0352(16) 0.0309(15) 0.0158(13) 0.0063(13) 0.0086(13)
O(20) 0.0395(17) 0.0412(18) 0.0346(16) 0.0202(15) 0.0082(14) 0.0129(14)
C(11) 0.029(2) 0.031(2) 0.030(2) 0.0108(18) 0.0036(17) 0.0107(18)
C(12) 0.028(2) 0.035(2) 0.032(2) 0.0127(18) 0.0059(17) 0.0098(18)
C(13) 0.029(2) 0.032(2) 0.035(2) 0.0147(18) 0.0032(18) 0.0095(18)
C(14) 0.034(2) 0.041(2) 0.030(2) 0.016(2) 0.0013(18) 0.011(2)
C(15) 0.032(2) 0.037(2) 0.031(2) 0.0146(19) 0.0078(18) 0.0103(19)
C(16) 0.027(2) 0.030(2) 0.035(2) 0.0127(17) 0.0075(18) 0.0078(18)
C(21) 0.038(2) 0.039(2) 0.032(2) 0.018(2) 0.0036(19) 0.0146(19)
C(22) 0.035(2) 0.041(2) 0.027(2) 0.020(2) 0.0026(18) 0.0076(19)
C(23) 0.037(2) 0.037(2) 0.030(2) 0.015(2) 0.0048(19) 0.0083(19)
C(24) 0.041(2) 0.037(2) 0.032(2) 0.017(2) 0.0023(19) 0.0118(19)
C(25) 0.034(2) 0.043(3) 0.030(2) 0.017(2) 0.0065(19) 0.011(2)
C(26) 0.037(2) 0.042(2) 0.029(2) 0.021(2) 0.0043(18) 0.0085(19)
C(30) 0.0201(18) 0.032(2) 0.028(2) 0.0101(16) 0.0060(16) 0.0127(17)
C(31) 0.035(3) 0.060(3) 0.054(3) 0.019(3) 0.008(2) 0.010(3)
C(32) 0.053(4) 0.108(6) 0.055(4) 0.029(4) 0.011(3) 0.016(4)
C(33) 0.086(6) 0.135(8) 0.058(4) 0.059(6) -0.008(4) -0.020(5)
C(34) 0.077(6) 0.095(7) 0.109(8) 0.019(5) 0.015(5) -0.025(6)
C(35) 0.064(4) 0.063(4) 0.096(6) 0.011(4) 0.005(4) -0.007(4)
C(36) 0.051(3) 0.058(4) 0.084(5) 0.016(3) 0.019(3) 0.017(4)
C(121) 0.038(2) 0.045(3) 0.033(2) 0.028(2) 0.0109(19) 0.015(2)
C(122) 0.043(3) 0.060(3) 0.054(3) 0.028(3) 0.017(2) 0.026(3)
C(123) 0.059(4) 0.094(5) 0.074(4) 0.049(4) 0.038(3) 0.045(4)
C(124) 0.106(6) 0.103(6) 0.049(4) 0.082(5) 0.036(4) 0.037(4)
C(125) 0.093(5) 0.071(4) 0.041(3) 0.054(4) 0.011(3) 0.004(3)
C(126) 0.062(3) 0.053(3) 0.039(3) 0.034(3) 0.011(2) 0.011(2)
C(131) 0.028(2) 0.034(2) 0.038(2) 0.0129(18) 0.0082(18) 0.0147(19)
C(132) 0.040(2) 0.035(2) 0.041(3) 0.016(2) 0.006(2) 0.017(2)
C(133) 0.045(3) 0.040(3) 0.054(3) 0.024(2) 0.010(2) 0.014(2)
C(134) 0.038(3) 0.051(3) 0.060(3) 0.027(2) 0.006(2) 0.024(3)
C(135) 0.039(3) 0.059(3) 0.046(3) 0.019(2) -0.002(2) 0.018(3)
C(136) 0.037(2) 0.046(3) 0.040(3) 0.021(2) 0.002(2) 0.007(2)
C(151) 0.031(2) 0.044(3) 0.030(2) 0.016(2) 0.0041(18) 0.008(2)
C(152) 0.044(3) 0.042(3) 0.038(2) 0.018(2) 0.011(2) 0.012(2)
C(153) 0.057(3) 0.056(3) 0.041(3) 0.018(3) 0.016(3) 0.017(3)
C(154) 0.050(3) 0.073(4) 0.038(3) 0.025(3) 0.016(2) 0.006(3)
C(155) 0.054(3) 0.053(3) 0.040(3) 0.027(3) 0.009(2) 0.002(2)
C(156) 0.044(3) 0.041(3) 0.036(2) 0.016(2) 0.008(2) 0.007(2)
C(161) 0.036(2) 0.038(2) 0.031(2) 0.018(2) 0.0105(19) 0.0098(19)
C(162) 0.036(2) 0.047(3) 0.045(3) 0.019(2) 0.009(2) 0.016(2)
C(163) 0.038(3) 0.080(4) 0.059(3) 0.031(3) 0.018(3) 0.033(3)
C(164) 0.055(3) 0.074(4) 0.052(3) 0.048(3) 0.021(3) 0.024(3)
C(165) 0.073(4) 0.049(3) 0.047(3) 0.039(3) 0.014(3) 0.014(2)
C(166) 0.045(3) 0.040(3) 0.046(3) 0.020(2) 0.006(2) 0.010(2)
C(221) 0.037(2) 0.034(2) 0.037(2) 0.018(2) 0.0095(19) 0.0133(19)
C(222) 0.053(3) 0.038(3) 0.036(2) 0.014(2) 0.007(2) 0.008(2)
C(223) 0.077(4) 0.049(3) 0.047(3) 0.021(3) 0.028(3) 0.008(3)
C(224) 0.065(4) 0.060(4) 0.070(4) 0.030(3) 0.042(3) 0.019(3)
C(225) 0.048(3) 0.081(4) 0.071(4) 0.039(3) 0.024(3) 0.026(4)
C(226) 0.046(3) 0.062(3) 0.042(3) 0.028(3) 0.010(2) 0.015(3)
C(231) 0.043(3) 0.039(2) 0.035(2) 0.019(2) 0.012(2) 0.016(2)
C(232) 0.083(4) 0.049(3) 0.043(3) 0.033(3) 0.011(3) 0.010(3)
C(233) 0.101(5) 0.052(3) 0.062(4) 0.046(4) 0.033(4) 0.016(3)
C(234) 0.088(5) 0.069(4) 0.077(5) 0.055(4) 0.029(4) 0.031(4)
C(235) 0.081(5) 0.083(5) 0.061(4) 0.055(4) 0.011(3) 0.029(4)
C(236) 0.057(3) 0.055(3) 0.040(3) 0.030(3) 0.006(2) 0.016(2)
C(251) 0.045(3) 0.038(2) 0.040(3) 0.019(2) 0.015(2) 0.013(2)
C(252) 0.045(3) 0.048(3) 0.039(3) 0.017(2) 0.005(2) 0.012(2)
C(253) 0.065(4) 0.061(4) 0.040(3) 0.021(3) 0.018(3) 0.015(3)
C(254) 0.057(4) 0.080(4) 0.057(4) 0.025(3) 0.030(3) 0.023(3)
C(255) 0.044(3) 0.083(5) 0.075(4) 0.031(3) 0.021(3) 0.026(4)
C(256) 0.047(3) 0.067(4) 0.043(3) 0.029(3) 0.011(2) 0.019(3)
C(261) 0.055(3) 0.050(3) 0.039(3) 0.031(3) 0.017(2) 0.019(2)
C(262) 0.133(7) 0.072(4) 0.041(3) 0.073(5) 0.027(4) 0.020(3)
C(263) 0.176(9) 0.092(6) 0.061(4) 0.095(6) 0.054(5) 0.035(4)
C(264) 0.127(7) 0.109(7) 0.113(7) 0.097(6) 0.075(6) 0.062(6)
C(265) 0.063(4) 0.098(6) 0.105(6) 0.050(4) 0.021(4) 0.062(5)
C(266) 0.044(3) 0.067(4) 0.074(4) 0.031(3) 0.012(3) 0.036(3)
C(901) 0.219(16) 0.118(10) 0.207(16) 0.072(11) 0.138(14) 0.065(11)
C(902) 0.119(8) 0.088(7) 0.135(10) 0.015(6) 0.023(8) 0.029(7)
C(903) 0.117(8) 0.119(8) 0.086(7) 0.025(7) 0.018(6) 0.018(6)
C(904) 0.150(10) 0.104(8) 0.102(8) 0.043(8) 0.008(7) -0.003(7)
C(905) 0.206(15) 0.099(8) 0.125(10) 0.048(9) 0.043(10) 0.030(7)
C(906) 0.189(14) 0.119(10) 0.149(12) 0.046(10) 0.086(11) 0.013(9)

loop_
_atom_site_label
_atom_site_fract_x
_atom_site_fract_y
_atom_site_fract_z
_atom_site_U_iso_or_equiv
_atom_site_thermal_displace_type
_atom_site_calc_flag
Ta 0.110348(17) 0.189633(13) 0.196389(9) 0.03071(6) Uani ?
Cl(1) 0.08253(17) 0.30950(12) 0.27656(8) 0.0600(5) Uani ?
Cl(2) -0.06345(13) 0.07643(10) 0.12545(7) 0.0485(4) Uani ?
O(10) 0.1150(3) 0.2608(2) 0.11940(16) 0.0317(9) Uani ?
O(20) 0.0870(3) 0.1016(2) 0.26194(17) 0.0359(10) Uani ?
C(11) 0.0763(4) 0.2782(3) 0.0542(2) 0.0290(11) Uani ?
C(12) -0.0258(4) 0.3195(3) 0.0470(2) 0.0304(11) Uani ?
C(13) -0.0668(4) 0.3356(3) -0.0210(2) 0.0304(11) Uani ?
C(14) 0.0023(4) 0.3157(3) -0.0771(2) 0.0335(11) Uani ?
C(15) 0.1062(4) 0.2772(3) -0.0692(2) 0.0317(11) Uani ?
C(16) 0.1431(4) 0.2555(3) -0.0033(2) 0.0293(11) Uani ?
C(21) 0.0448(5) 0.0274(3) 0.2988(2) 0.0341(11) Uani ?
C(22) 0.1085(4) -0.0449(3) 0.2956(2) 0.0323(11) Uani ?
C(23) 0.0736(5) -0.1159(3) 0.3394(2) 0.0334(11) Uani ?
C(24) -0.0262(5) -0.1157(3) 0.3823(2) 0.0350(11) Uani ?
C(25) -0.0943(4) -0.0479(3) 0.3831(2) 0.0338(13) Uani ?
C(26) -0.0578(5) 0.0268(3) 0.3422(2) 0.0337(11) Uani ?
C(30) 0.3162(4) 0.1865(3) 0.1880(2) 0.0253(11) Uani ?
C(31) 0.3728(5) 0.2773(4) 0.2355(3) 0.0483(17) Uani ?
C(32) 0.4146(6) 0.2770(6) 0.3069(4) 0.070(3) Uani ?
C(33) 0.4634(8) 0.3615(8) 0.3512(4) 0.091(4) Uani ?
C(34) 0.4759(9) 0.4458(8) 0.3256(6) 0.098(4) Uani ?
C(35) 0.4374(7) 0.4499(6) 0.2574(5) 0.077(3) Uani ?
C(36) 0.3892(6) 0.3679(5) 0.2117(4) 0.063(2) Uani ?
C(121) -0.0871(5) 0.3476(3) 0.1103(2) 0.0343(13) Uani ?
C(122) -0.2127(5) 0.2964(4) 0.1224(3) 0.0476(17) Uani ?
C(123) -0.2743(7) 0.3305(6) 0.1771(4) 0.066(2) Uani ?
C(124) -0.2111(8) 0.4125(6) 0.2202(4) 0.072(3) Uani ?
C(125) -0.0850(8) 0.4629(5) 0.2111(3) 0.062(2) Uani ?
C(126) -0.0226(6) 0.4313(4) 0.1556(3) 0.0471(17) Uani ?
C(131) -0.1796(4) 0.3740(3) -0.0368(2) 0.0315(11) Uani ?
C(132) -0.1992(5) 0.4523(3) 0.0040(3) 0.0366(13) Uani ?
C(133) -0.3034(5) 0.4868(4) -0.0147(3) 0.0431(17) Uani ?
C(134) -0.3896(5) 0.4450(4) -0.0736(3) 0.0454(17) Uani ?
C(135) -0.3714(5) 0.3671(4) -0.1148(3) 0.0464(17) Uani ?
C(136) -0.2674(5) 0.3324(4) -0.0966(3) 0.0392(15) Uani ?
C(151) 0.1810(4) 0.2671(3) -0.1326(2) 0.0337(13) Uani ?
C(152) 0.2241(5) 0.3452(4) -0.1686(3) 0.0394(15) Uani ?
C(153) 0.2893(6) 0.3382(4) -0.2281(3) 0.0497(17) Uani ?
C(154) 0.3147(6) 0.2545(5) -0.2516(3) 0.0518(19) Uani ?
C(155) 0.2735(6) 0.1773(4) -0.2164(3) 0.0468(17) Uani ?
C(156) 0.2076(5) 0.1835(4) -0.1571(3) 0.0393(15) Uani ?
C(161) 0.2541(5) 0.2133(3) 0.0067(2) 0.0328(11) Uani ?
C(162) 0.3826(5) 0.2708(4) 0.0137(3) 0.0402(15) Uani ?
C(163) 0.4864(5) 0.2319(5) 0.0176(3) 0.0537(19) Uani ?
C(164) 0.4629(6) 0.1347(5) 0.0150(3) 0.0524(19) Uani ?
C(165) 0.3361(6) 0.0766(4) 0.0069(3) 0.0510(19) Uani ?
C(166) 0.2305(5) 0.1149(4) 0.0040(3) 0.0417(17) Uani ?
C(221) 0.2115(5) -0.0452(3) 0.2465(2) 0.0335(11) Uani ?
C(222) 0.1756(5) -0.0720(3) 0.1746(3) 0.0418(15) Uani ?
C(223) 0.2696(7) -0.0816(4) 0.1297(3) 0.0560(19) Uani ?
C(224) 0.3994(7) -0.0616(5) 0.1561(4) 0.060(2) Uani ?
C(225) 0.4352(6) -0.0330(5) 0.2271(4) 0.060(2) Uani ?
C(226) 0.3421(5) -0.0251(4) 0.2724(3) 0.0466(17) Uani ?
C(231) 0.1406(5) -0.1925(3) 0.3414(3) 0.0363(13) Uani ?
C(232) 0.1433(7) -0.2538(4) 0.2822(3) 0.0550(19) Uani ?
C(233) 0.2037(8) -0.3252(4) 0.2865(4) 0.065(2) Uani ?
C(234) 0.2630(7) -0.3355(5) 0.3500(4) 0.069(3) Uani ?
C(235) 0.2605(7) -0.2744(5) 0.4089(4) 0.067(3) Uani ?
C(236) 0.1993(6) -0.2041(4) 0.4051(3) 0.0470(17) Uani ?
C(251) -0.2058(5) -0.0600(3) 0.4278(3) 0.0385(15) Uani ?
C(252) -0.1890(5) -0.0768(4) 0.4973(3) 0.0428(17) Uani ?
C(253) -0.2941(6) -0.0965(4) 0.5381(3) 0.054(2) Uani ?
C(254) -0.4181(6) -0.1012(5) 0.5095(3) 0.061(2) Uani ?
C(255) -0.4364(6) -0.0838(5) 0.4412(4) 0.063(2) Uani ?
C(256) -0.3320(5) -0.0636(4) 0.4003(3) 0.0486(19) Uani ?
C(261) -0.1202(5) 0.1061(4) 0.3469(3) 0.0432(17) Uani ?
C(262) -0.0875(9) 0.1745(5) 0.4065(3) 0.071(3) Uani ?
C(263) -0.1460(11) 0.2473(6) 0.4131(4) 0.094(4) Uani ?
C(264) -0.2418(10) 0.2511(7) 0.3611(5) 0.097(4) Uani ?
C(265) -0.2730(7) 0.1836(6) 0.3019(5) 0.079(3) Uani ?
C(266) -0.2115(5) 0.1106(5) 0.2933(4) 0.056(2) Uani ?
C(901) 0.2666(16) 0.3683(10) 0.5056(9) 0.168(8) Uani ?
C(902) 0.2300(12) 0.3455(8) 0.5690(7) 0.116(5) Uani ?
C(903) 0.1530(11) 0.3925(9) 0.6046(6) 0.109(4) Uani ?
C(904) 0.1252(13) 0.4682(8) 0.5775(6) 0.119(5) Uani ?
C(905) 0.1710(15) 0.4918(9) 0.5148(7) 0.140(6) Uani ?
C(906) 0.2381(15) 0.4388(10) 0.4772(8) 0.149(7) Uani ?
H(14) -0.0221 0.3288 -0.1215 0.0440 Uiso calc
H(24) -0.0484 -0.1627 0.4116 0.0450 Uiso calc
H(32) 0.4090 0.2195 0.3239 0.0910 Uiso calc
H(33) 0.4881 0.3612 0.3986 0.1180 Uiso calc
H(34) 0.5120 0.5025 0.3560 0.1270 Uiso calc
H(35) 0.4439 0.5085 0.2420 0.1010 Uiso calc
H(36) 0.3665 0.3707 0.1645 0.0820 Uiso calc
H(122) -0.2557 0.2393 0.0939 0.0620 Uiso calc
H(123) -0.3593 0.2968 0.1842 0.0860 Uiso calc
H(124) -0.2536 0.4348 0.2563 0.0930 Uiso calc
H(125) -0.0414 0.5178 0.2418 0.0810 Uiso calc
H(126) 0.0621 0.4659 0.1488 0.0610 Uiso calc
H(132) -0.1419 0.4817 0.0440 0.0470 Uiso calc
H(133) -0.3150 0.5391 0.0132 0.0560 Uiso calc
H(134) -0.4591 0.4686 -0.0856 0.0590 Uiso calc
H(135) -0.4292 0.3381 -0.1547 0.0600 Uiso calc
H(136) -0.2560 0.2803 -0.1248 0.0510 Uiso calc
H(152) 0.2088 0.4026 -0.1524 0.0510 Uiso calc
H(153) 0.3160 0.3905 -0.2523 0.0650 Uiso calc
H(154) 0.3596 0.2501 -0.2913 0.0670 Uiso calc
H(155) 0.2900 0.1202 -0.2325 0.0610 Uiso calc
H(156) 0.1808 0.1307 -0.1335 0.0510 Uiso calc
H(162) 0.3995 0.3365 0.0157 0.0520 Uiso calc
H(163) 0.5723 0.2714 0.0220 0.0700 Uiso calc
H(164) 0.5327 0.1087 0.0187 0.0680 Uiso calc
H(165) 0.3203 0.0109 0.0034 0.0660 Uiso calc
H(166) 0.1449 0.0751 0.0003 0.0540 Uiso calc
H(222) 0.0886 -0.0834 0.1565 0.0540 Uiso calc
H(223) 0.2450 -0.1016 0.0817 0.0730 Uiso calc
H(224) 0.4624 -0.0675 0.1259 0.0780 Uiso calc
H(225) 0.5229 -0.0188 0.2448 0.0790 Uiso calc
H(226) 0.3672 -0.0062 0.3204 0.0610 Uiso calc
H(232) 0.1044 -0.2473 0.2389 0.0720 Uiso calc
H(233) 0.2040 -0.3666 0.2462 0.0840 Uiso calc
H(234) 0.3042 -0.3831 0.3527 0.0890 Uiso calc
H(235) 0.3006 -0.2805 0.4521 0.0870 Uiso calc
H(236) 0.1973 -0.1639 0.4458 0.0620 Uiso calc
H(252) -0.1059 -0.0749 0.5169 0.0560 Uiso calc
H(253) -0.2807 -0.1065 0.5847 0.0700 Uiso calc
H(254) -0.4889 -0.1161 0.5362 0.0790 Uiso calc
H(255) -0.5198 -0.0856 0.4222 0.0820 Uiso calc
H(256) -0.3461 -0.0523 0.3541 0.0630 Uiso calc
H(262) -0.0258 0.1713 0.4421 0.0920 Uiso calc
H(263) -0.1214 0.2940 0.4524 0.1220 Uiso calc
H(264) -0.2840 0.2984 0.3664 0.1260 Uiso calc
H(265) -0.3359 0.1863 0.2668 0.1030 Uiso calc
H(266) -0.2317 0.0664 0.2526 0.0730 Uiso calc
H(30A) 0.3348 0.1326 0.2065 0.0330 Uiso calc
H(30B) 0.3415 0.1897 0.1404 0.0330 Uiso calc
H(901) 0.3136 0.3331 0.4810 0.2180 Uiso calc
H(902) 0.2567 0.2983 0.5886 0.1500 Uiso calc
H(903) 0.1205 0.3733 0.6461 0.1410 Uiso calc
H(904) 0.0763 0.5027 0.6014 0.1550 Uiso calc
H(905) 0.1565 0.5447 0.4974 0.1820 Uiso calc
H(906) 0.2628 0.4522 0.4330 0.1940 Uiso calc

loop_
_geom_angle_atom_site_label_1
_geom_angle_atom_site_label_2
_geom_angle_atom_site_label_3
_geom_angle
O(20) Ta O(10) 170.25(13)
O(20) Ta C(30) 91.32(14)
O(10) Ta C(30) 91.62(14)
O(20) Ta Cl(1) 93.31(11)
O(10) Ta Cl(1) 93.74(10)
C(30) Ta Cl(1) 116.11(12)
O(20) Ta Cl(2) 86.11(11)
O(10) Ta Cl(2) 84.37(10)
C(30) Ta Cl(2) 120.27(12)
Cl(1) Ta Cl(2) 123.62(6)
C(11) O(10) Ta 155.8(3)
C(21) O(20) Ta 166.7(3)
O(10) C(11) C(12) 119.1(4)
O(10) C(11) C(16) 118.6(4)
C(12) C(11) C(16) 122.3(4)
C(11) C(12) C(13) 118.6(4)
C(11) C(12) C(121) 120.0(4)
C(13) C(12) C(121) 121.4(4)
C(14) C(13) C(12) 118.6(4)
C(14) C(13) C(131) 117.3(4)
C(12) C(13) C(131) 124.1(4)
C(15) C(14) C(13) 122.5(4)
C(14) C(15) C(16) 119.8(4)
C(14) C(15) C(151) 117.3(4)
C(16) C(15) C(151) 122.7(4)
C(15) C(16) C(11) 118.1(4)
C(15) C(16) C(161) 121.0(4)
C(11) C(16) C(161) 120.8(4)
O(20) C(21) C(22) 119.2(4)
O(20) C(21) C(26) 119.0(4)
C(22) C(21) C(26) 121.8(4)
C(23) C(22) C(21) 118.8(4)
C(23) C(22) C(221) 120.7(4)
C(21) C(22) C(221) 120.5(4)
C(24) C(23) C(22) 119.1(4)
C(24) C(23) C(231) 118.8(4)
C(22) C(23) C(231) 122.1(4)
C(23) C(24) C(25) 122.5(4)
C(24) C(25) C(26) 119.8(4)
C(24) C(25) C(251) 116.9(4)
C(26) C(25) C(251) 123.3(4)
C(25) C(26) C(21) 117.9(4)
C(25) C(26) C(261) 121.3(4)
C(21) C(26) C(261) 120.8(4)
C(31) C(30) Ta 93.6(3)
C(32) C(31) C(36) 117.4(7)
C(32) C(31) C(30) 120.4(6)
C(36) C(31) C(30) 122.2(5)
C(33) C(32) C(31) 120.0(8)
C(34) C(33) C(32) 120.0(8)
C(35) C(34) C(33) 122.3(9)
C(34) C(35) C(36) 119.5(9)
C(35) C(36) C(31) 120.7(7)
C(122) C(121) C(126) 118.8(5)
C(122) C(121) C(12) 121.1(5)
C(126) C(121) C(12) 119.8(4)
C(121) C(122) C(123) 120.1(6)
C(124) C(123) C(122) 120.4(6)
C(123) C(124) C(125) 120.7(6)
C(124) C(125) C(126) 119.8(7)
C(125) C(126) C(121) 120.1(6)
C(132) C(131) C(136) 117.8(4)
C(132) C(131) C(13) 123.1(4)
C(136) C(131) C(13) 119.0(4)
C(133) C(132) C(131) 120.6(5)
C(134) C(133) C(132) 121.1(5)
C(133) C(134) C(135) 119.1(5)
C(134) C(135) C(136) 120.2(5)
C(135) C(136) C(131) 121.3(5)
C(156) C(151) C(152) 118.2(4)
C(156) C(151) C(15) 123.0(4)
C(152) C(151) C(15) 118.8(4)
C(153) C(152) C(151) 120.7(5)
C(154) C(153) C(152) 120.2(5)
C(155) C(154) C(153) 119.6(5)
C(154) C(155) C(156) 120.5(5)
C(151) C(156) C(155) 120.8(5)
C(162) C(161) C(166) 118.9(4)
C(162) C(161) C(16) 120.2(4)
C(166) C(161) C(16) 120.8(4)
C(161) C(162) C(163) 120.8(5)
C(164) C(163) C(162) 120.2(5)
C(165) C(164) C(163) 119.6(5)
C(164) C(165) C(166) 120.8(5)
C(165) C(166) C(161) 119.6(5)
C(226) C(221) C(222) 119.4(5)
C(226) C(221) C(22) 120.6(4)
C(222) C(221) C(22) 119.9(4)
C(221) C(222) C(223) 120.0(5)
C(224) C(223) C(222) 120.2(6)
C(225) C(224) C(223) 119.7(5)
C(224) C(225) C(226) 120.5(6)
C(225) C(226) C(221) 120.2(5)
C(232) C(231) C(236) 118.4(5)
C(232) C(231) C(23) 122.3(4)
C(236) C(231) C(23) 119.3(4)
C(231) C(232) C(233) 120.6(6)
C(234) C(233) C(232) 120.6(6)
C(235) C(234) C(233) 118.9(6)
C(234) C(235) C(236) 120.7(6)
C(235) C(236) C(231) 120.8(5)
C(252) C(251) C(256) 117.7(5)
C(252) C(251) C(25) 120.1(4)
C(256) C(251) C(25) 121.9(4)
C(253) C(252) C(251) 121.2(5)
C(254) C(253) C(252) 120.1(5)
C(255) C(254) C(253) 119.6(5)
C(254) C(255) C(256) 120.7(6)
C(255) C(256) C(251) 120.7(5)
C(266) C(261) C(262) 120.2(5)
C(266) C(261) C(26) 120.7(5)
C(262) C(261) C(26) 119.1(5)
C(263) C(262) C(261) 120.4(7)
C(262) C(263) C(264) 120.3(8)
C(265) C(264) C(263) 119.0(6)
C(264) C(265) C(266) 121.4(7)
C(261) C(266) C(265) 118.6(7)
C(906) C(901) C(902) 122.6(13)
C(901) C(902) C(903) 119.9(12)
C(904) C(903) C(902) 118.8(11)
C(905) C(904) C(903) 118.7(12)
C(904) C(905) C(906) 121.4(13)
C(901) C(906) C(905) 118.2(14)

loop_
_geom_bond_atom_site_label_1
_geom_bond_atom_site_label_2
_geom_bond_distance
Ta O(20) 1.885(3)
Ta O(10) 1.900(3)
Ta C(30) 2.223(4)
Ta Cl(1) 2.3051(15)
Ta Cl(2) 2.3429(13)
O(10) C(11) 1.364(5)
O(20) C(21) 1.358(5)
C(11) C(12) 1.395(6)
C(11) C(16) 1.411(6)
C(12) C(13) 1.414(6)
C(12) C(121) 1.489(6)
C(13) C(14) 1.392(6)
C(13) C(131) 1.494(6)
C(14) C(15) 1.386(6)
C(15) C(16) 1.396(6)
C(15) C(151) 1.512(6)
C(16) C(161) 1.494(6)
C(21) C(22) 1.414(6)
C(21) C(26) 1.415(6)
C(22) C(23) 1.401(6)
C(22) C(221) 1.493(6)
C(23) C(24) 1.388(6)
C(23) C(231) 1.498(6)
C(24) C(25) 1.390(6)
C(25) C(26) 1.406(6)
C(25) C(251) 1.492(6)
C(26) C(261) 1.495(6)
C(30) C(31) 1.479(7)
C(31) C(32) 1.411(9)
C(31) C(36) 1.429(9)
C(32) C(33) 1.373(11)
C(33) C(34) 1.363(13)
C(34) C(35) 1.358(13)
C(35) C(36) 1.359(10)
C(121) C(122) 1.389(7)
C(121) C(126) 1.397(8)
C(122) C(123) 1.392(8)
C(123) C(124) 1.358(11)
C(124) C(125) 1.375(11)
C(125) C(126) 1.394(8)
C(131) C(132) 1.392(7)
C(131) C(136) 1.394(7)
C(132) C(133) 1.387(6)
C(133) C(134) 1.373(8)
C(134) C(135) 1.385(8)
C(135) C(136) 1.385(7)
C(151) C(156) 1.380(7)
C(151) C(152) 1.392(7)
C(152) C(153) 1.384(7)
C(153) C(154) 1.371(8)
C(154) C(155) 1.370(8)
C(155) C(156) 1.382(7)
C(161) C(162) 1.383(7)
C(161) C(166) 1.397(7)
C(162) C(163) 1.383(7)
C(163) C(164) 1.379(9)
C(164) C(165) 1.370(9)
C(165) C(166) 1.393(7)
C(221) C(226) 1.383(7)
C(221) C(222) 1.386(7)
C(222) C(223) 1.390(8)
C(223) C(224) 1.379(9)
C(224) C(225) 1.374(9)
C(225) C(226) 1.381(8)
C(231) C(232) 1.375(7)
C(231) C(236) 1.385(7)
C(232) C(233) 1.386(8)
C(233) C(234) 1.377(10)
C(234) C(235) 1.370(10)
C(235) C(236) 1.377(8)
C(251) C(252) 1.392(7)
C(251) C(256) 1.396(7)
C(252) C(253) 1.391(8)
C(253) C(254) 1.376(9)
C(254) C(255) 1.374(9)
C(255) C(256) 1.387(8)
C(261) C(266) 1.388(8)
C(261) C(262) 1.389(8)
C(262) C(263) 1.384(9)
C(263) C(264) 1.396(13)
C(264) C(265) 1.378(13)
C(265) C(266) 1.409(9)
C(901) C(906) 1.324(18)
C(901) C(902) 1.349(16)
C(902) C(903) 1.380(15)
C(903) C(904) 1.379(14)
C(904) C(905) 1.371(16)
C(905) C(906) 1.378(16)
